data_7019182
loop_
_publ_author_name
'Arnold, Polly L.'
'Jones, Guy M.'
'Pan, Qing-Jiang'
'Schreckenbach, Georg'
'Love, Jason B.'

_publ_section_title
;
 Co-linear, double-uranyl coordination by an expanded Schiff-base
 polypyrrole macrocycle.
;
_journal_issue 22
_journal_name_full 'Dalton transactions (Cambridge, England : 2003)'
_journal_page_first 6595
_journal_page_last 6597
_journal_paper_doi 10.1039/c2dt30658a
_journal_volume 41
_journal_year 2012
_chemical_formula_moiety 'C68 H58 N10 O4 U2'
_chemical_formula_sum 'C68 H58 N10 O4 U2'
_chemical_formula_weight 1555.30
_chemical_name_systematic
;
?
;
_space_group_IT_number 14
_symmetry_cell_setting monoclinic
_symmetry_space_group_name_Hall '-P 2yn'
_symmetry_space_group_name_H-M 'P 1 21/n 1'
_atom_sites_solution_hydrogens geom
_atom_sites_solution_primary direct
_atom_sites_solution_secondary difmap
_audit_creation_method SHELXL-97
_cell_angle_alpha 90.00
_cell_angle_beta 92.44
_cell_angle_gamma 90.00
_cell_formula_units_Z 4
_cell_length_a 13.514
_cell_length_b 17.991
_cell_length_c 23.478
_cell_measurement_reflns_used 12703
_cell_measurement_temperature 293(2)
_cell_measurement_theta_max 27.5
_cell_measurement_theta_min 2.1
_cell_volume 5703.040
_computing_cell_refinement 'SAINT (Siemans, 1995)'
_computing_data_collection 'SMART (Siemans, 1993)'
_computing_data_reduction 'SAINT (Siemans, 1995)'
_computing_molecular_graphics 'ORTEP(Farrugia, 1997)'
_computing_publication_material 'enCIFer (Allen et al.,2004)'
_computing_structure_refinement 'SHELXL-97 (Sheldrick, 2008)'
_computing_structure_solution SUPERFLIP
_diffrn_ambient_temperature 293(2)
_diffrn_measured_fraction_theta_full 0.969
_diffrn_measured_fraction_theta_max 0.969
_diffrn_measurement_device_type 'SuperNova, Dual, Mo at zero, Atlas'
_diffrn_measurement_method 'omega scans'
_diffrn_radiation_monochromator graphite
_diffrn_radiation_source 'fine-focus sealed tube'
_diffrn_radiation_type MoK\a
_diffrn_radiation_wavelength 0.71073
_diffrn_reflns_av_R_equivalents 0.0743
_diffrn_reflns_av_sigmaI/netI 0.1061
_diffrn_reflns_limit_h_max 17
_diffrn_reflns_limit_h_min -17
_diffrn_reflns_limit_k_max 22
_diffrn_reflns_limit_k_min -23
_diffrn_reflns_limit_l_max 30
_diffrn_reflns_limit_l_min -30
_diffrn_reflns_number 34847
_diffrn_reflns_theta_full 27.50
_diffrn_reflns_theta_max 27.50
_diffrn_reflns_theta_min 2.07
_diffrn_standards_decay_% 0
_diffrn_standards_number 0
_exptl_absorpt_coefficient_mu 5.733
_exptl_absorpt_correction_T_max 1.00000
_exptl_absorpt_correction_T_min 0.97627
_exptl_absorpt_correction_type multi-scan
_exptl_crystal_colour Brown
_exptl_crystal_density_diffrn 1.811
_exptl_crystal_density_method 'not measured'
_exptl_crystal_description Block
_exptl_crystal_F_000 3008
_exptl_crystal_size_max 0.05
_exptl_crystal_size_mid 0.05
_exptl_crystal_size_min 0.04
_refine_diff_density_max 2.627
_refine_diff_density_min -1.999
_refine_diff_density_rms 0.230
_refine_ls_extinction_method none
_refine_ls_goodness_of_fit_ref 1.029
_refine_ls_hydrogen_treatment riding
_refine_ls_matrix_type full
_refine_ls_number_parameters 761
_refine_ls_number_reflns 12703
_refine_ls_number_restraints 18
_refine_ls_restrained_S_all 1.029
_refine_ls_R_factor_all 0.0866
_refine_ls_R_factor_gt 0.0506
_refine_ls_shift/su_max 0.001
_refine_ls_shift/su_mean 0.000
_refine_ls_structure_factor_coef Fsqd
_refine_ls_weighting_details 'calc w=1/[\s^2^(Fo^2^)+(0.0119P)^2^+9.5884P] where P=(Fo^2^+2Fc^2^)/3'
_refine_ls_weighting_scheme calc
_refine_ls_wR_factor_gt 0.0751
_refine_ls_wR_factor_ref 0.0893
_reflns_number_gt 9061
_reflns_number_total 12703
_reflns_threshold_expression >2\s(I)
_cod_data_source_file c2dt30658a.txt
_cod_data_source_block po0030
_cod_depositor_comments
;
The following automatic conversions were performed:

'_symmetry_cell_setting' value 'Monoclinic' changed to 'monoclinic'
according to /home/saulius/struct/CIF-dictionaries/cif_core.dic
dictionary named 'cif_core.dic' version 2.4.1 from 2010-06-29.

Automatic conversion script
Id: cif_fix_values 1715 2011-07-08 13:25:40Z adriana 

2018-02-23
Z value and formula fixed to values more according to usual
chemical conventions.                 miguel
;
_cod_original_formula_sum 'C272 H232 N40 O16 U8'
_cod_original_formula_weight 6221.22
_cod_original_formula_moiety 'C272 H232 N40 O16 U8'
_cod_original_formula_units_Z 1
_cod_original_cell_volume 5703.0
_cod_original_sg_symbol_H-M P21/n
_cod_database_code 7019182

loop_
_symmetry_equiv_pos_as_xyz
'x, y, z'
'-x+1/2, y+1/2, -z+1/2'
'-x, -y, -z'
'x-1/2, -y-1/2, z-1/2'

loop_
_atom_site_label
_atom_site_type_symbol
_atom_site_fract_x
_atom_site_fract_y
_atom_site_fract_z
_atom_site_U_iso_or_equiv
_atom_site_adp_type
_atom_site_occupancy
_atom_site_symmetry_multiplicity
_atom_site_calc_flag
_atom_site_refinement_flags
C1 C -0.1780(5) 0.4232(4) 0.0109(3) 0.0175(17) Uani 1 1 d .
H1 H -0.1250 0.4551 0.0055 0.021 Uiso 1 1 calc R
C2 C -0.1747(5) 0.3513(4) -0.0119(3) 0.0180(17) Uani 1 1 d .
C3 C -0.0980(5) 0.3176(4) -0.0403(3) 0.0223(18) Uani 1 1 d .
H3 H -0.0373 0.3382 -0.0489 0.027 Uiso 1 1 calc R
C4 C -0.1320(5) 0.2473(4) -0.0527(3) 0.0228(18) Uani 1 1 d .
H4 H -0.0971 0.2107 -0.0714 0.027 Uiso 1 1 calc R
C5 C -0.2291(5) 0.2393(4) -0.0323(3) 0.0193(17) Uani 1 1 d .
C6 C -0.2983(5) 0.1752(4) -0.0457(3) 0.0201(17) Uani 1 1 d .
C7 C -0.2415(5) 0.1012(4) -0.0396(3) 0.0225(18) Uani 1 1 d .
H7A H -0.1820 0.1038 -0.0612 0.027 Uiso 1 1 calc R
H7B H -0.2825 0.0613 -0.0553 0.027 Uiso 1 1 calc R
C8 C -0.2129(5) 0.0839(4) 0.0235(3) 0.029(2) Uani 1 1 d .
H8A H -0.1835 0.1271 0.0412 0.044 Uiso 1 1 calc R
H8B H -0.1663 0.0436 0.0254 0.044 Uiso 1 1 calc R
H8C H -0.2711 0.0702 0.0431 0.044 Uiso 1 1 calc R
C9 C -0.3334(5) 0.1826(4) -0.1107(3) 0.0246(19) Uani 1 1 d .
H9A H -0.2771 0.1744 -0.1342 0.030 Uiso 1 1 calc R
H9B H -0.3821 0.1444 -0.1198 0.030 Uiso 1 1 calc R
C10 C -0.3785(6) 0.2588(4) -0.1250(4) 0.030(2) Uani 1 1 d .
H10A H -0.4330 0.2680 -0.1011 0.045 Uiso 1 1 calc R
H10B H -0.4015 0.2596 -0.1643 0.045 Uiso 1 1 calc R
H10C H -0.3291 0.2967 -0.1187 0.045 Uiso 1 1 calc R
C11 C -0.3864(5) 0.1696(4) -0.0089(3) 0.0169(17) Uani 1 1 d .
C12 C -0.4562(5) 0.1118(4) -0.0126(4) 0.0243(19) Uani 1 1 d .
H12 H -0.4604 0.0750 -0.0403 0.029 Uiso 1 1 calc R
C13 C -0.5176(5) 0.1198(4) 0.0329(4) 0.0219(19) Uani 1 1 d .
H13 H -0.5707 0.0895 0.0416 0.026 Uiso 1 1 calc R
C14 C -0.4843(5) 0.1819(4) 0.0627(3) 0.0179(17) Uani 1 1 d .
C15 C -0.5167(5) 0.2127(4) 0.1133(3) 0.0174(17) Uani 1 1 d .
H15 H -0.5683 0.1895 0.1313 0.021 Uiso 1 1 calc R
C16 C -0.5153(5) 0.2995(4) 0.1886(3) 0.0151(16) Uani 1 1 d .
C17 C -0.6146(5) 0.3133(4) 0.1924(3) 0.0183(17) Uani 1 1 d .
H17 H -0.6577 0.3024 0.1616 0.022 Uiso 1 1 calc R
C18 C -0.6524(5) 0.3437(4) 0.2423(3) 0.0210(18) Uani 1 1 d .
H18 H -0.7201 0.3522 0.2439 0.025 Uiso 1 1 calc R
C19 C -0.5925(4) 0.3609(4) 0.2878(3) 0.0145(16) Uani 1 1 d U
H19 H -0.6191 0.3803 0.3206 0.017 Uiso 1 1 calc R
C20 C -0.4869(5) 0.3490(4) 0.2857(3) 0.0170(17) Uani 1 1 d .
C21 C -0.4228(4) 0.3683(4) 0.3317(3) 0.0138(16) Uani 1 1 d .
H21 H -0.4486 0.3901 0.3637 0.017 Uiso 1 1 calc R
C22 C -0.3209(4) 0.3554(4) 0.3307(3) 0.0135(15) Uani 1 1 d .
C23 C -0.2568(5) 0.3780(4) 0.3773(3) 0.0165(16) Uani 1 1 d .
H23 H -0.2825 0.4020 0.4086 0.020 Uiso 1 1 calc R
C24 C -0.1578(5) 0.3644(4) 0.3758(3) 0.0199(17) Uani 1 1 d .
H24 H -0.1161 0.3800 0.4060 0.024 Uiso 1 1 calc R
C25 C -0.1180(5) 0.3276(4) 0.3299(3) 0.0152(16) Uani 1 1 d .
H25 H -0.0502 0.3190 0.3304 0.018 Uiso 1 1 calc R
C26 C -0.1753(4) 0.3038(4) 0.2840(3) 0.0108(15) Uani 1 1 d .
C27 C -0.2821(5) 0.3175(4) 0.2823(3) 0.0118(15) Uani 1 1 d .
C28 C -0.3463(4) 0.2978(4) 0.2366(3) 0.0126(15) Uani 1 1 d .
H28 H -0.3212 0.2728 0.2057 0.015 Uiso 1 1 calc R
C29 C -0.4482(4) 0.3150(4) 0.2360(3) 0.0103(14) Uani 1 1 d U
C30 C -0.1519(4) 0.2012(4) 0.2224(3) 0.0118(15) Uani 1 1 d .
H30 H -0.2085 0.1800 0.2367 0.014 Uiso 1 1 calc R
C31 C -0.0971(5) 0.1596(4) 0.1838(3) 0.0128(15) Uani 1 1 d .
C32 C -0.1136(5) 0.0890(4) 0.1622(3) 0.0163(16) Uani 1 1 d .
H32 H -0.1678 0.0587 0.1684 0.020 Uiso 1 1 calc R
C33 C -0.0342(5) 0.0723(4) 0.1299(3) 0.0149(16) Uani 1 1 d .
H33 H -0.0245 0.0282 0.1102 0.018 Uiso 1 1 calc R
C34 C 0.0298(5) 0.1341(4) 0.1319(3) 0.0119(15) Uani 1 1 d .
C35 C 0.1314(5) 0.1384(4) 0.1056(3) 0.0140(16) Uani 1 1 d .
C36 C 0.1326(5) 0.0863(4) 0.0539(3) 0.0174(17) Uani 1 1 d .
H36A H 0.1997 0.0837 0.0409 0.021 Uiso 1 1 calc R
H36B H 0.1142 0.0368 0.0659 0.021 Uiso 1 1 calc R
C37 C 0.0641(5) 0.1092(4) 0.0038(3) 0.0236(18) Uani 1 1 d .
H37A H -0.0020 0.1153 0.0166 0.035 Uiso 1 1 calc R
H37B H 0.0644 0.0715 -0.0251 0.035 Uiso 1 1 calc R
H37C H 0.0866 0.1553 -0.0116 0.035 Uiso 1 1 calc R
C38 C 0.2110(5) 0.1144(4) 0.1519(3) 0.0198(18) Uani 1 1 d .
H38A H 0.2756 0.1178 0.1355 0.024 Uiso 1 1 calc R
H38B H 0.2101 0.1499 0.1830 0.024 Uiso 1 1 calc R
C39 C 0.2000(5) 0.0361(4) 0.1768(3) 0.0218(18) Uani 1 1 d .
H39A H 0.1380 0.0325 0.1952 0.033 Uiso 1 1 calc R
H39B H 0.2534 0.0266 0.2041 0.033 Uiso 1 1 calc R
H39C H 0.2015 0.0001 0.1467 0.033 Uiso 1 1 calc R
C40 C 0.1626(5) 0.2153(4) 0.0874(3) 0.0139(16) Uani 1 1 d .
C41 C 0.2359(5) 0.2305(4) 0.0484(3) 0.0194(17) Uani 1 1 d .
H41 H 0.2695 0.1957 0.0272 0.023 Uiso 1 1 calc R
C42 C 0.2490(5) 0.3061(4) 0.0475(3) 0.0201(17) Uani 1 1 d .
H42 H 0.2934 0.3321 0.0258 0.024 Uiso 1 1 calc R
C43 C 0.1832(4) 0.3367(4) 0.0853(3) 0.0158(16) Uani 1 1 d .
C44 C 0.1667(4) 0.4107(4) 0.1001(3) 0.0128(15) Uani 1 1 d .
H44 H 0.2049 0.4475 0.0840 0.015 Uiso 1 1 calc R
C45 C 0.0931(5) 0.5065(4) 0.1504(3) 0.0127(15) Uani 1 1 d .
C46 C 0.1703(5) 0.5422(4) 0.1786(3) 0.0161(16) Uani 1 1 d .
H46 H 0.2295 0.5168 0.1855 0.019 Uiso 1 1 calc R
C47 C 0.1623(5) 0.6168(4) 0.1974(3) 0.0179(17) Uani 1 1 d .
H47 H 0.2162 0.6399 0.2158 0.022 Uiso 1 1 calc R
C48 C 0.0750(5) 0.6548(4) 0.1884(3) 0.0185(17) Uani 1 1 d .
H48 H 0.0689 0.7032 0.2019 0.022 Uiso 1 1 calc R
C49 C -0.0064(5) 0.6198(4) 0.1584(3) 0.0115(15) Uani 1 1 d .
C50 C -0.0956(5) 0.6576(4) 0.1480(3) 0.0177(17) Uani 1 1 d .
H50 H -0.1019 0.7058 0.1617 0.021 Uiso 1 1 calc R
C51 C -0.1759(5) 0.6253(4) 0.1176(3) 0.0135(15) Uani 1 1 d .
C52 C -0.2680(5) 0.6642(4) 0.1093(3) 0.0216(18) Uani 1 1 d .
H52 H -0.2741 0.7121 0.1237 0.026 Uiso 1 1 calc R
C53 C -0.3459(5) 0.6323(4) 0.0808(3) 0.0182(17) Uani 1 1 d .
H53 H -0.4054 0.6580 0.0764 0.022 Uiso 1 1 calc R
C54 C -0.3376(5) 0.5607(4) 0.0577(3) 0.0169(17) Uani 1 1 d .
H54 H -0.3920 0.5397 0.0383 0.020 Uiso 1 1 calc R
C55 C -0.2512(5) 0.5207(4) 0.0632(3) 0.0160(16) Uani 1 1 d .
C56 C -0.1659(4) 0.5516(4) 0.0944(3) 0.0125(15) Uani 1 1 d .
C58 C 0.0025(4) 0.5455(4) 0.1376(3) 0.0137(16) Uani 1 1 d .
C59 C -0.5416(5) 0.4760(4) 0.0980(4) 0.0250(19) Uani 1 1 d .
H59 H -0.5682 0.4572 0.0638 0.030 Uiso 1 1 calc R
C60 C -0.5868(5) 0.5349(4) 0.1215(4) 0.0246(19) Uani 1 1 d .
H60 H -0.6405 0.5577 0.1025 0.030 Uiso 1 1 calc R
C61 C -0.5521(6) 0.5609(5) 0.1744(4) 0.035(2) Uani 1 1 d .
H61 H -0.5825 0.6006 0.1920 0.042 Uiso 1 1 calc R
C62 C -0.4718(6) 0.5262(4) 0.1996(4) 0.029(2) Uani 1 1 d .
H62 H -0.4483 0.5413 0.2356 0.035 Uiso 1 1 calc R
C63 C -0.4247(6) 0.4686(4) 0.1720(4) 0.0273(19) Uani 1 1 d .
H63 H -0.3679 0.4475 0.1890 0.033 Uiso 1 1 calc R
C64 C -0.1381(5) 0.4614(4) 0.2244(3) 0.0170(16) Uani 1 1 d .
H64 H -0.1796 0.4384 0.1971 0.020 Uiso 1 1 calc R
C65 C -0.1738(5) 0.5223(4) 0.2524(4) 0.0259(19) Uani 1 1 d .
H65 H -0.2376 0.5398 0.2441 0.031 Uiso 1 1 calc R
C66 C -0.1140(5) 0.5566(4) 0.2928(4) 0.031(2) Uani 1 1 d .
H66 H -0.1358 0.5982 0.3122 0.037 Uiso 1 1 calc R
C67 C -0.0186(5) 0.5276(4) 0.3043(3) 0.0222(18) Uani 1 1 d .
H67 H 0.0237 0.5490 0.3319 0.027 Uiso 1 1 calc R
C68 C 0.0109(5) 0.4665(4) 0.2737(3) 0.0168(17) Uani 1 1 d .
H68 H 0.0743 0.4477 0.2810 0.020 Uiso 1 1 calc R
N1 N -0.2533(4) 0.4477(3) 0.0397(2) 0.0149(13) Uani 1 1 d .
N2 N -0.2544(4) 0.3027(3) -0.0061(2) 0.0145(13) Uani 1 1 d .
N3 N -0.4013(4) 0.2126(3) 0.0375(3) 0.0171(14) Uani 1 1 d .
N4 N -0.4779(4) 0.2730(3) 0.1368(3) 0.0156(14) Uani 1 1 d .
N5 N 0.0996(4) 0.4302(3) 0.1356(2) 0.0119(13) Uani 1 1 d .
N6 N 0.1303(4) 0.2796(3) 0.1105(3) 0.0122(13) Uani 1 1 d .
N7 N -0.0075(4) 0.1878(3) 0.1648(3) 0.0129(13) Uani 1 1 d .
N8 N -0.1267(4) 0.2680(3) 0.2389(3) 0.0137(13) Uani 1 1 d .
N9 N -0.4596(4) 0.4430(3) 0.1216(3) 0.0219(15) Uani 1 1 d .
N10 N -0.0480(4) 0.4334(3) 0.2340(2) 0.0154(13) Uani 1 1 d .
O1 O -0.2787(3) 0.3247(3) 0.1194(2) 0.0225(12) Uani 1 1 d .
O2 O -0.4621(3) 0.3661(3) 0.0131(2) 0.0223(13) Uani 1 1 d .
O3 O -0.0786(3) 0.3354(2) 0.1235(2) 0.0135(11) Uani 1 1 d .
O4 O 0.1014(3) 0.3111(3) 0.2359(2) 0.0162(11) Uani 1 1 d .
U1 U -0.368284(18) 0.340747(15) 0.064965(12) 0.01491(8) Uani 1 1 d .
U2 U 0.011827(17) 0.320078(14) 0.178662(12) 0.01129(7) Uani 1 1 d .
C57 C -0.0767(4) 0.5140(4) 0.1060(3) 0.0099(14) Uani 1 1 d U
H57 H -0.0698 0.4660 0.0920 0.012 Uiso 1 1 calc R

loop_
_atom_site_aniso_label
_atom_site_aniso_U_11
_atom_site_aniso_U_22
_atom_site_aniso_U_33
_atom_site_aniso_U_23
_atom_site_aniso_U_13
_atom_site_aniso_U_12
C1 0.016(4) 0.022(4) 0.014(4) -0.003(3) 0.001(3) -0.003(3)
C2 0.018(4) 0.022(4) 0.014(4) -0.004(3) -0.002(3) -0.006(3)
C3 0.020(4) 0.028(5) 0.020(4) 0.000(4) 0.001(3) -0.005(3)
C4 0.017(4) 0.035(5) 0.017(4) -0.006(4) 0.005(3) 0.011(3)
C5 0.018(4) 0.019(4) 0.021(4) -0.003(3) 0.001(3) 0.009(3)
C6 0.022(4) 0.013(4) 0.026(5) -0.005(3) 0.002(3) 0.004(3)
C7 0.021(4) 0.020(4) 0.027(5) -0.005(4) 0.003(4) 0.000(3)
C8 0.030(4) 0.036(5) 0.022(5) 0.001(4) -0.004(4) 0.013(4)
C9 0.027(4) 0.031(5) 0.015(4) -0.002(4) -0.004(4) 0.002(4)
C10 0.041(5) 0.028(5) 0.022(5) -0.001(4) 0.001(4) -0.003(4)
C11 0.016(3) 0.011(4) 0.024(4) 0.004(3) -0.003(3) 0.005(3)
C12 0.025(4) 0.014(4) 0.033(5) -0.009(4) -0.010(4) 0.001(3)
C13 0.011(3) 0.016(4) 0.038(5) 0.000(4) -0.005(4) -0.004(3)
C14 0.015(3) 0.012(4) 0.027(5) -0.006(3) -0.007(3) -0.002(3)
C15 0.006(3) 0.021(4) 0.025(5) 0.006(3) -0.001(3) 0.003(3)
C16 0.018(3) 0.009(4) 0.019(4) 0.003(3) 0.001(3) 0.000(3)
C17 0.010(3) 0.021(4) 0.023(4) 0.000(3) 0.001(3) -0.001(3)
C18 0.012(3) 0.022(4) 0.030(5) 0.005(4) 0.008(3) 0.004(3)
C19 0.012(3) 0.014(3) 0.018(3) -0.002(3) 0.005(3) 0.006(3)
C20 0.013(3) 0.011(4) 0.027(5) 0.007(3) 0.009(3) 0.002(3)
C21 0.013(3) 0.007(4) 0.022(4) 0.001(3) 0.010(3) -0.002(3)
C22 0.011(3) 0.014(4) 0.016(4) 0.004(3) 0.005(3) 0.000(3)
C23 0.020(4) 0.018(4) 0.012(4) -0.006(3) 0.010(3) -0.001(3)
C24 0.019(4) 0.026(5) 0.015(4) -0.003(3) 0.000(3) -0.008(3)
C25 0.011(3) 0.022(4) 0.012(4) 0.002(3) 0.001(3) -0.004(3)
C26 0.010(3) 0.016(4) 0.007(3) 0.006(3) 0.000(3) -0.002(3)
C27 0.015(3) 0.006(4) 0.014(4) 0.003(3) 0.004(3) 0.001(3)
C28 0.012(3) 0.012(4) 0.015(4) 0.003(3) 0.008(3) 0.001(3)
C29 0.012(3) 0.008(3) 0.011(3) 0.002(3) 0.004(2) -0.005(2)
C30 0.008(3) 0.012(4) 0.015(4) 0.000(3) 0.003(3) 0.000(3)
C31 0.014(3) 0.012(4) 0.012(4) 0.003(3) -0.002(3) 0.003(3)
C32 0.017(3) 0.014(4) 0.019(4) 0.001(3) 0.001(3) 0.001(3)
C33 0.021(4) 0.014(4) 0.010(4) -0.004(3) 0.001(3) 0.005(3)
C34 0.016(3) 0.006(4) 0.014(4) 0.000(3) -0.002(3) 0.001(3)
C35 0.014(3) 0.014(4) 0.014(4) -0.003(3) 0.000(3) 0.003(3)
C36 0.014(3) 0.017(4) 0.022(4) -0.004(3) 0.005(3) 0.001(3)
C37 0.029(4) 0.027(5) 0.015(4) -0.007(3) 0.008(4) 0.004(4)
C38 0.013(3) 0.016(4) 0.030(5) 0.001(3) 0.000(3) 0.002(3)
C39 0.022(4) 0.022(4) 0.021(4) 0.000(3) -0.006(4) -0.003(3)
C40 0.012(3) 0.024(4) 0.006(4) 0.000(3) 0.002(3) -0.003(3)
C41 0.020(4) 0.017(4) 0.023(5) -0.001(3) 0.015(3) 0.000(3)
C42 0.015(3) 0.018(4) 0.028(5) 0.001(3) 0.012(3) 0.000(3)
C43 0.009(3) 0.017(4) 0.022(4) 0.004(3) 0.004(3) 0.002(3)
C44 0.011(3) 0.010(4) 0.017(4) 0.005(3) 0.002(3) -0.002(3)
C45 0.021(3) 0.010(4) 0.008(4) -0.001(3) 0.008(3) 0.000(3)
C46 0.013(3) 0.016(4) 0.020(4) 0.006(3) 0.005(3) 0.002(3)
C47 0.012(3) 0.023(4) 0.018(4) -0.002(3) -0.002(3) -0.009(3)
C48 0.024(4) 0.016(4) 0.017(4) -0.009(3) 0.009(3) -0.003(3)
C49 0.018(3) 0.010(4) 0.007(4) 0.000(3) 0.002(3) -0.006(3)
C50 0.020(4) 0.010(4) 0.024(4) -0.004(3) 0.006(3) -0.001(3)
C51 0.013(3) 0.018(4) 0.010(4) 0.004(3) 0.008(3) 0.003(3)
C52 0.019(4) 0.020(4) 0.027(5) 0.002(4) 0.009(3) 0.001(3)
C53 0.016(3) 0.022(4) 0.017(4) 0.007(3) 0.006(3) 0.008(3)
C54 0.014(3) 0.018(4) 0.019(4) 0.001(3) -0.004(3) -0.001(3)
C55 0.025(4) 0.011(4) 0.012(4) 0.006(3) 0.001(3) -0.006(3)
C56 0.013(3) 0.012(4) 0.013(4) -0.004(3) 0.008(3) 0.002(3)
C58 0.011(3) 0.020(4) 0.010(4) 0.002(3) 0.006(3) -0.005(3)
C59 0.015(4) 0.035(5) 0.025(5) 0.006(4) 0.002(3) -0.001(4)
C60 0.024(4) 0.021(5) 0.029(5) -0.005(4) 0.005(4) 0.001(3)
C61 0.033(5) 0.035(5) 0.038(6) 0.011(4) 0.018(4) 0.010(4)
C62 0.041(5) 0.026(5) 0.022(5) -0.010(4) 0.012(4) -0.009(4)
C63 0.038(5) 0.022(5) 0.022(5) 0.005(4) -0.001(4) -0.004(4)
C64 0.025(4) 0.014(4) 0.012(4) 0.000(3) 0.005(3) -0.003(3)
C65 0.020(4) 0.020(5) 0.039(5) 0.000(4) 0.015(4) 0.002(3)
C66 0.031(4) 0.020(5) 0.043(6) -0.014(4) 0.017(4) -0.004(4)
C67 0.023(4) 0.015(4) 0.028(5) -0.008(4) 0.004(4) -0.007(3)
C68 0.012(3) 0.019(4) 0.019(4) 0.002(3) 0.005(3) -0.003(3)
N1 0.019(3) 0.015(3) 0.010(3) 0.003(3) -0.002(3) -0.001(3)
N2 0.012(3) 0.018(3) 0.013(3) -0.003(3) -0.005(3) -0.002(2)
N3 0.010(3) 0.017(3) 0.024(4) -0.005(3) -0.002(3) 0.001(3)
N4 0.012(3) 0.012(3) 0.023(4) 0.001(3) -0.006(3) -0.002(2)
N5 0.008(3) 0.014(3) 0.014(3) -0.003(3) 0.006(2) 0.003(2)
N6 0.007(3) 0.014(3) 0.016(3) 0.003(3) 0.003(2) -0.002(2)
N7 0.008(3) 0.012(3) 0.020(3) 0.002(3) 0.004(2) -0.001(2)
N8 0.009(3) 0.019(4) 0.013(3) 0.002(3) 0.001(3) 0.007(2)
N9 0.023(3) 0.019(4) 0.024(4) 0.003(3) 0.006(3) 0.000(3)
N10 0.017(3) 0.018(3) 0.011(3) 0.004(3) 0.006(3) 0.003(3)
O1 0.019(2) 0.034(3) 0.016(3) 0.003(2) 0.003(2) -0.004(2)
O2 0.011(2) 0.021(3) 0.035(4) 0.002(2) 0.002(2) 0.007(2)
O3 0.007(2) 0.015(3) 0.018(3) 0.003(2) 0.001(2) 0.0015(19)
O4 0.012(2) 0.022(3) 0.014(3) 0.001(2) -0.001(2) 0.000(2)
U1 0.01361(13) 0.01605(16) 0.01517(15) -0.00505(12) 0.00184(11) -0.00148(11)
U2 0.00854(12) 0.01184(15) 0.01369(14) 0.00124(11) 0.00265(10) 0.00066(10)
C57 0.017(3) 0.003(3) 0.010(3) -0.001(2) 0.002(3) -0.004(2)

loop_
_atom_type_symbol
_atom_type_description
_atom_type_scat_dispersion_real
_atom_type_scat_dispersion_imag
_atom_type_scat_source
C C 0.0033 0.0016 'International Tables Vol C Tables 4.2.6.8 and 6.1.1.4'
H H 0.0000 0.0000 'International Tables Vol C Tables 4.2.6.8 and 6.1.1.4'
N N 0.0061 0.0033 'International Tables Vol C Tables 4.2.6.8 and 6.1.1.4'
O O 0.0106 0.0060 'International Tables Vol C Tables 4.2.6.8 and 6.1.1.4'
U U -9.6767 9.6646 'International Tables Vol C Tables 4.2.6.8 and 6.1.1.4'

loop_
_geom_angle_atom_site_label_1
_geom_angle_atom_site_label_2
_geom_angle_atom_site_label_3
_geom_angle
N1 C1 C2 122.7(7)
N2 C2 C3 111.5(6)
N2 C2 C1 120.2(7)
C3 C2 C1 128.3(7)
C4 C3 C2 104.6(6)
C3 C4 C5 109.1(7)
N2 C5 C4 108.9(6)
N2 C5 C6 125.1(6)
C4 C5 C6 125.4(7)
C11 C6 C5 115.5(6)
C11 C6 C7 107.0(6)
C5 C6 C7 109.8(5)
C11 C6 C9 110.3(5)
C5 C6 C9 107.0(6)
C7 C6 C9 106.9(6)
C6 C7 C8 111.5(6)
C10 C9 C6 112.8(6)
N3 C11 C12 110.4(7)
N3 C11 C6 124.8(6)
C12 C11 C6 124.1(7)
C13 C12 C11 107.4(7)
C14 C13 C12 106.2(7)
C13 C14 C15 130.0(7)
C13 C14 N3 110.8(7)
C15 C14 N3 119.1(6)
N4 C15 C14 123.3(7)
C17 C16 N4 120.1(6)
C17 C16 C29 120.1(7)
N4 C16 C29 119.7(6)
C16 C17 C18 121.0(7)
C19 C18 C17 121.5(6)
C18 C19 C20 119.9(7)
C21 C20 C29 119.9(6)
C21 C20 C19 121.0(7)
C29 C20 C19 119.1(6)
C22 C21 C20 121.7(7)
C21 C22 C23 120.5(7)
C21 C22 C27 118.8(6)
C23 C22 C27 120.7(6)
C24 C23 C22 119.6(7)
C23 C24 C25 121.1(6)
C26 C25 C24 122.3(6)
C25 C26 N8 117.6(5)
C25 C26 C27 119.5(6)
N8 C26 C27 122.9(5)
C28 C27 C22 119.4(6)
C28 C27 C26 123.9(6)
C22 C27 C26 116.7(6)
C27 C28 C29 121.7(6)
C28 C29 C16 123.3(6)
C28 C29 C20 118.4(6)
C16 C29 C20 118.3(6)
N8 C30 C31 122.8(6)
C32 C31 N7 110.1(6)
C32 C31 C30 130.0(7)
N7 C31 C30 119.8(6)
C33 C32 C31 106.6(6)
C32 C33 C34 107.5(6)
N7 C34 C33 110.0(6)
N7 C34 C35 124.0(6)
C33 C34 C35 125.8(6)
C40 C35 C34 115.2(6)
C40 C35 C36 108.7(6)
C34 C35 C36 109.2(5)
C40 C35 C38 104.9(5)
C34 C35 C38 108.1(6)
C36 C35 C38 110.7(6)
C37 C36 C35 114.8(6)
C39 C38 C35 116.3(5)
N6 C40 C41 110.1(6)
N6 C40 C35 124.5(6)
C41 C40 C35 125.2(6)
C42 C41 C40 107.3(7)
C41 C42 C43 107.2(7)
C44 C43 C42 130.3(7)
C44 C43 N6 120.3(6)
C42 C43 N6 109.3(6)
N5 C44 C43 122.5(6)
C46 C45 N5 121.1(6)
C46 C45 C58 119.8(6)
N5 C45 C58 119.0(6)
C45 C46 C47 121.8(6)
C48 C47 C46 120.0(6)
C47 C48 C49 119.7(6)
C50 C49 C48 120.9(6)
C50 C49 C58 118.6(6)
C48 C49 C58 120.4(6)
C49 C50 C51 122.2(6)
C50 C51 C52 121.1(6)
C50 C51 C56 119.4(6)
C52 C51 C56 119.5(6)
C53 C52 C51 120.9(7)
C52 C53 C54 120.5(6)
C55 C54 C53 121.8(6)
C54 C55 N1 116.3(6)
C54 C55 C56 120.1(6)
N1 C55 C56 123.5(6)
C57 C56 C51 117.7(6)
C57 C56 C55 125.0(6)
C51 C56 C55 117.2(6)
C57 C58 C49 119.1(6)
C57 C58 C45 122.8(6)
C49 C58 C45 118.0(6)
C60 C59 N9 123.7(8)
C59 C60 C61 119.1(7)
C62 C61 C60 117.7(8)
C61 C62 C63 120.7(8)
N9 C63 C62 121.2(7)
N10 C64 C65 123.9(7)
C66 C65 C64 118.8(7)
C65 C66 C67 118.4(7)
C68 C67 C66 118.6(7)
N10 C68 C67 122.7(6)
C1 N1 C55 120.1(6)
C1 N1 U1 110.9(4)
C55 N1 U1 127.3(5)
C5 N2 C2 105.8(6)
C5 N2 U1 137.5(5)
C2 N2 U1 114.0(4)
C11 N3 C14 105.2(6)
C11 N3 U1 136.1(5)
C14 N3 U1 113.8(4)
C15 N4 C16 119.1(6)
C15 N4 U1 110.1(5)
C16 N4 U1 129.3(4)
C44 N5 C45 118.0(6)
C44 N5 U2 113.1(4)
C45 N5 U2 128.4(4)
C40 N6 C43 106.1(6)
C40 N6 U2 138.9(4)
C43 N6 U2 115.0(4)
C34 N7 C31 105.8(5)
C34 N7 U2 138.0(5)
C31 N7 U2 113.7(4)
C30 N8 C26 121.0(6)
C30 N8 U2 111.1(5)
C26 N8 U2 127.9(4)
C63 N9 C59 117.5(7)
C63 N9 U1 122.5(5)
C59 N9 U1 119.8(5)
C64 N10 C68 117.6(6)
C64 N10 U2 121.4(5)
C68 N10 U2 121.0(4)
O1 U1 O2 174.0(2)
O1 U1 N2 90.9(2)
O2 U1 N2 93.3(2)
O1 U1 N3 98.7(2)
O2 U1 N3 86.8(2)
N2 U1 N3 70.33(19)
O1 U1 N1 83.40(19)
O2 U1 N1 94.05(19)
N2 U1 N1 69.04(19)
N3 U1 N1 139.3(2)
O1 U1 N4 81.03(19)
O2 U1 N4 98.91(19)
N2 U1 N4 135.50(18)
N3 U1 N4 67.9(2)
N1 U1 N4 150.80(19)
O1 U1 N9 94.1(2)
O2 U1 N9 80.2(2)
N2 U1 N9 151.68(19)
N3 U1 N9 135.88(19)
N1 U1 N9 83.87(18)
N4 U1 N9 72.82(18)
O3 U2 O4 176.0(2)
O3 U2 N7 89.31(19)
O4 U2 N7 94.49(19)
O3 U2 N6 91.10(19)
O4 U2 N6 91.38(19)
N7 U2 N6 71.63(18)
O3 U2 N5 84.64(18)
O4 U2 N5 93.29(19)
N7 U2 N5 139.83(19)
N6 U2 N5 68.84(18)
O3 U2 N10 91.37(19)
O4 U2 N10 84.75(19)
N7 U2 N10 144.75(19)
N6 U2 N10 143.56(18)
N5 U2 N10 75.21(18)
O3 U2 N8 87.87(18)
O4 U2 N8 92.25(19)
N7 U2 N8 68.77(18)
N6 U2 N8 140.39(18)
N5 U2 N8 150.06(17)
N10 U2 N8 76.04(18)
C58 C57 C56 122.9(6)

loop_
_geom_bond_atom_site_label_1
_geom_bond_atom_site_label_2
_geom_bond_distance
C1 N1 1.322(9)
C1 C2 1.402(10)
C2 N2 1.399(8)
C2 C3 1.394(10)
C3 C4 1.374(10)
C4 C5 1.423(10)
C5 N2 1.347(9)
C5 C6 1.509(10)
C6 C11 1.504(10)
C6 C7 1.539(9)
C6 C9 1.585(10)
C7 C8 1.545(10)
C9 C10 1.532(10)
C11 N3 1.359(9)
C11 C12 1.404(9)
C12 C13 1.388(11)
C13 C14 1.382(9)
C14 C15 1.400(10)
C14 N3 1.402(9)
C15 N4 1.315(8)
C16 C17 1.372(9)
C16 N4 1.420(9)
C16 C29 1.432(9)
C17 C18 1.408(10)
C18 C19 1.348(9)
C19 C20 1.446(8)
C20 C21 1.399(9)
C20 C29 1.434(10)
C21 C22 1.397(8)
C22 C23 1.426(9)
C22 C27 1.444(10)
C23 C24 1.362(9)
C24 C25 1.393(10)
C25 C26 1.369(9)
C26 N8 1.424(9)
C26 C27 1.463(8)
C27 C28 1.396(9)
C28 C29 1.412(8)
C30 N8 1.303(8)
C30 C31 1.409(9)
C31 C32 1.382(9)
C31 N7 1.404(8)
C32 C33 1.374(10)
C33 C34 1.409(9)
C34 N7 1.346(8)
C34 C35 1.531(9)
C35 C40 1.514(10)
C35 C36 1.535(9)
C35 C38 1.557(9)
C36 C37 1.521(9)
C38 C39 1.536(9)
C40 N6 1.358(9)
C40 C41 1.403(9)
C41 C42 1.372(9)
C42 C43 1.395(10)
C43 C44 1.396(9)
C43 N6 1.399(8)
C44 N5 1.306(8)
C45 C46 1.371(9)
C45 N5 1.419(8)
C45 C58 1.432(9)
C46 C47 1.418(10)
C47 C48 1.373(9)
C48 C49 1.427(9)
C49 C50 1.396(9)
C49 C58 1.431(9)
C50 C51 1.400(9)
C51 C52 1.434(9)
C51 C56 1.442(9)
C52 C53 1.351(9)
C53 C54 1.404(10)
C54 C55 1.372(9)
C55 N1 1.425(9)
C55 C56 1.449(9)
C56 C57 1.398(8)
C58 C57 1.396(8)
C59 C60 1.352(10)
C59 N9 1.355(8)
C60 C61 1.390(11)
C61 C62 1.365(10)
C62 C63 1.390(11)
C63 N9 1.337(9)
C64 N10 1.329(8)
C64 C65 1.377(10)
C65 C66 1.367(10)
C66 C67 1.407(10)
C67 C68 1.380(10)
C68 N10 1.340(8)
N1 U1 2.558(6)
N2 U1 2.417(6)
N3 U1 2.430(6)
N4 U1 2.595(6)
N5 U2 2.542(6)
N6 U2 2.423(6)
N7 U2 2.415(5)
N8 U2 2.570(6)
N9 U1 2.610(6)
N10 U2 2.566(6)
O1 U1 1.747(4)
O2 U1 1.779(4)
O3 U2 1.764(4)
O4 U2 1.778(4)

loop_
_geom_torsion_atom_site_label_1
_geom_torsion_atom_site_label_2
_geom_torsion_atom_site_label_3
_geom_torsion_atom_site_label_4
_geom_torsion
N1 C1 C2 N2 1.9(11)
N1 C1 C2 C3 -176.2(7)
N2 C2 C3 C4 0.8(8)
C1 C2 C3 C4 179.0(7)
C2 C3 C4 C5 0.6(8)
C3 C4 C5 N2 -1.8(9)
C3 C4 C5 C6 169.6(7)
N2 C5 C6 C11 -23.7(10)
C4 C5 C6 C11 166.2(7)
N2 C5 C6 C7 -144.8(7)
C4 C5 C6 C7 45.1(10)
N2 C5 C6 C9 99.5(8)
C4 C5 C6 C9 -70.5(9)
C11 C6 C7 C8 -55.9(8)
C5 C6 C7 C8 70.2(8)
C9 C6 C7 C8 -174.1(6)
C11 C6 C9 C10 72.1(8)
C5 C6 C9 C10 -54.3(8)
C7 C6 C9 C10 -172.0(6)
C5 C6 C11 N3 -6.9(10)
C7 C6 C11 N3 115.7(7)
C9 C6 C11 N3 -128.4(7)
C5 C6 C11 C12 -176.4(6)
C7 C6 C11 C12 -53.8(9)
C9 C6 C11 C12 62.1(9)
N3 C11 C12 C13 0.8(8)
C6 C11 C12 C13 171.7(6)
C11 C12 C13 C14 0.2(8)
C12 C13 C14 C15 -176.7(7)
C12 C13 C14 N3 -1.2(8)
C13 C14 C15 N4 -179.5(7)
N3 C14 C15 N4 5.2(10)
N4 C16 C17 C18 -176.2(6)
C29 C16 C17 C18 0.9(11)
C16 C17 C18 C19 0.5(11)
C17 C18 C19 C20 0.9(11)
C18 C19 C20 C21 178.2(6)
C18 C19 C20 C29 -3.6(10)
C29 C20 C21 C22 0.2(10)
C19 C20 C21 C22 178.4(7)
C20 C21 C22 C23 177.7(6)
C20 C21 C22 C27 -3.6(10)
C21 C22 C23 C24 179.4(7)
C27 C22 C23 C24 0.7(10)
C22 C23 C24 C25 -1.0(11)
C23 C24 C25 C26 0.5(11)
C24 C25 C26 N8 178.9(6)
C24 C25 C26 C27 0.4(10)
C21 C22 C27 C28 3.1(10)
C23 C22 C27 C28 -178.2(6)
C21 C22 C27 C26 -178.6(6)
C23 C22 C27 C26 0.1(10)
C25 C26 C27 C28 177.6(6)
N8 C26 C27 C28 -0.9(10)
C25 C26 C27 C22 -0.7(9)
N8 C26 C27 C22 -179.1(6)
C22 C27 C28 C29 0.8(10)
C26 C27 C28 C29 -177.3(6)
C27 C28 C29 C16 176.4(6)
C27 C28 C29 C20 -4.2(10)
C17 C16 C29 C28 175.8(7)
N4 C16 C29 C28 -7.1(10)
C17 C16 C29 C20 -3.6(10)
N4 C16 C29 C20 173.5(6)
C21 C20 C29 C28 3.7(10)
C19 C20 C29 C28 -174.5(6)
C21 C20 C29 C16 -176.9(6)
C19 C20 C29 C16 4.9(10)
N8 C30 C31 C32 -180.0(6)
N8 C30 C31 N7 4.7(10)
N7 C31 C32 C33 0.3(8)
C30 C31 C32 C33 -175.3(7)
C31 C32 C33 C34 -0.5(8)
C32 C33 C34 N7 0.4(8)
C32 C33 C34 C35 175.3(6)
N7 C34 C35 C40 -35.0(9)
C33 C34 C35 C40 150.9(6)
N7 C34 C35 C36 -157.6(6)
C33 C34 C35 C36 28.3(9)
N7 C34 C35 C38 82.0(8)
C33 C34 C35 C38 -92.2(8)
C40 C35 C36 C37 -59.8(7)
C34 C35 C36 C37 66.7(8)
C38 C35 C36 C37 -174.5(6)
C40 C35 C38 C39 -177.7(6)
C34 C35 C38 C39 58.9(8)
C36 C35 C38 C39 -60.7(8)
C34 C35 C40 N6 26.2(9)
C36 C35 C40 N6 149.0(6)
C38 C35 C40 N6 -92.5(7)
C34 C35 C40 C41 -160.5(6)
C36 C35 C40 C41 -37.7(8)
C38 C35 C40 C41 80.8(8)
N6 C40 C41 C42 -0.1(8)
C35 C40 C41 C42 -174.2(6)
C40 C41 C42 C43 -0.6(8)
C41 C42 C43 C44 -180.0(7)
C41 C42 C43 N6 1.1(8)
C42 C43 C44 N5 178.3(7)
N6 C43 C44 N5 -2.9(10)
N5 C45 C46 C47 -175.3(6)
C58 C45 C46 C47 2.2(11)
C45 C46 C47 C48 1.1(11)
C46 C47 C48 C49 -2.1(11)
C47 C48 C49 C50 -179.1(7)
C47 C48 C49 C58 -0.1(11)
C48 C49 C50 C51 178.5(7)
C58 C49 C50 C51 -0.5(11)
C49 C50 C51 C52 177.7(7)
C49 C50 C51 C56 -2.1(11)
C50 C51 C52 C53 -178.8(7)
C56 C51 C52 C53 1.0(11)
C51 C52 C53 C54 -1.2(11)
C52 C53 C54 C55 0.1(12)
C53 C54 C55 N1 177.9(7)
C53 C54 C55 C56 1.3(11)
C50 C51 C56 C57 3.0(10)
C52 C51 C56 C57 -176.8(6)
C50 C51 C56 C55 -179.9(7)
C52 C51 C56 C55 0.2(10)
C54 C55 C56 C57 175.4(7)
N1 C55 C56 C57 -0.9(11)
C54 C55 C56 C51 -1.4(10)
N1 C55 C56 C51 -177.8(6)
C50 C49 C58 C57 2.2(10)
C48 C49 C58 C57 -176.9(7)
C50 C49 C58 C45 -177.7(6)
C48 C49 C58 C45 3.2(10)
C46 C45 C58 C57 175.9(7)
N5 C45 C58 C57 -6.6(10)
C46 C45 C58 C49 -4.2(10)
N5 C45 C58 C49 173.3(6)
N9 C59 C60 C61 -4.1(12)
C59 C60 C61 C62 1.4(12)
C60 C61 C62 C63 2.2(12)
C61 C62 C63 N9 -3.5(12)
N10 C64 C65 C66 -0.1(12)
C64 C65 C66 C67 -0.6(12)
C65 C66 C67 C68 1.0(12)
C66 C67 C68 N10 -0.8(12)
C2 C1 N1 C55 178.2(6)
C2 C1 N1 U1 11.8(8)
C54 C55 N1 C1 137.8(7)
C56 C55 N1 C1 -45.7(10)
C54 C55 N1 U1 -58.3(8)
C56 C55 N1 U1 118.3(6)
C4 C5 N2 C2 2.2(8)
C6 C5 N2 C2 -169.3(7)
C4 C5 N2 U1 -156.9(5)
C6 C5 N2 U1 31.6(11)
C3 C2 N2 C5 -1.9(8)
C1 C2 N2 C5 179.7(6)
C3 C2 N2 U1 162.8(5)
C1 C2 N2 U1 -15.6(8)
C12 C11 N3 C14 -1.5(7)
C6 C11 N3 C14 -172.3(6)
C12 C11 N3 U1 -153.9(5)
C6 C11 N3 U1 35.4(10)
C13 C14 N3 C11 1.7(7)
C15 C14 N3 C11 177.8(6)
C13 C14 N3 U1 161.1(5)
C15 C14 N3 U1 -22.8(8)
C14 C15 N4 C16 -179.3(6)
C14 C15 N4 U1 13.7(8)
C17 C16 N4 C15 -54.3(9)
C29 C16 N4 C15 128.6(6)
C17 C16 N4 U1 109.8(6)
C29 C16 N4 U1 -67.3(8)
C43 C44 N5 C45 176.2(6)
C43 C44 N5 U2 3.5(8)
C46 C45 N5 C44 -63.0(9)
C58 C45 N5 C44 119.5(7)
C46 C45 N5 U2 108.4(7)
C58 C45 N5 U2 -69.1(8)
C41 C40 N6 C43 0.8(7)
C35 C40 N6 C43 174.9(6)
C41 C40 N6 U2 179.9(5)
C35 C40 N6 U2 -6.0(10)
C44 C43 N6 C40 179.8(6)
C42 C43 N6 C40 -1.1(7)
C44 C43 N6 U2 0.5(7)
C42 C43 N6 U2 179.5(4)
C33 C34 N7 C31 -0.2(7)
C35 C34 N7 C31 -175.2(6)
C33 C34 N7 U2 -160.1(5)
C35 C34 N7 U2 24.9(10)
C32 C31 N7 C34 -0.1(7)
C30 C31 N7 C34 176.1(6)
C32 C31 N7 U2 165.4(4)
C30 C31 N7 U2 -18.4(7)
C31 C30 N8 C26 -170.8(6)
C31 C30 N8 U2 10.6(7)
C25 C26 N8 C30 123.2(7)
C27 C26 N8 C30 -58.3(9)
C25 C26 N8 U2 -58.4(8)
C27 C26 N8 U2 120.0(6)
C62 C63 N9 C59 1.0(11)
C62 C63 N9 U1 176.1(6)
C60 C59 N9 C63 2.9(11)
C60 C59 N9 U1 -172.3(6)
C65 C64 N10 C68 0.4(11)
C65 C64 N10 U2 -179.5(6)
C67 C68 N10 C64 0.0(11)
C67 C68 N10 U2 179.9(6)
C5 N2 U1 O1 90.1(6)
C2 N2 U1 O1 -67.9(5)
C5 N2 U1 O2 -94.3(6)
C2 N2 U1 O2 107.8(4)
C5 N2 U1 N3 -8.8(6)
C2 N2 U1 N3 -166.8(5)
C5 N2 U1 N1 172.7(7)
C2 N2 U1 N1 14.7(4)
C5 N2 U1 N4 12.0(7)
C2 N2 U1 N4 -146.0(4)
C5 N2 U1 N9 -169.5(6)
C2 N2 U1 N9 32.6(6)
C11 N3 U1 O1 -112.5(6)
C14 N3 U1 O1 96.8(5)
C11 N3 U1 O2 70.0(6)
C14 N3 U1 O2 -80.7(5)
C11 N3 U1 N2 -24.6(6)
C14 N3 U1 N2 -175.3(5)
C11 N3 U1 N1 -22.5(7)
C14 N3 U1 N1 -173.2(4)
C11 N3 U1 N4 171.0(6)
C14 N3 U1 N4 20.3(4)
C11 N3 U1 N9 142.4(6)
C14 N3 U1 N9 -8.3(6)
C1 N1 U1 O1 79.8(5)
C55 N1 U1 O1 -85.4(5)
C1 N1 U1 O2 -105.7(5)
C55 N1 U1 O2 89.1(5)
C1 N1 U1 N2 -13.7(4)
C55 N1 U1 N2 -178.9(5)
C1 N1 U1 N3 -15.9(6)
C55 N1 U1 N3 179.0(4)
C1 N1 U1 N4 137.9(5)
C55 N1 U1 N4 -27.3(7)
C1 N1 U1 N9 174.7(5)
C55 N1 U1 N9 9.5(5)
C15 N4 U1 O1 -120.8(4)
C16 N4 U1 O1 73.9(5)
C15 N4 U1 O2 65.3(4)
C16 N4 U1 O2 -100.0(5)
C15 N4 U1 N2 -38.7(5)
C16 N4 U1 N2 156.0(4)
C15 N4 U1 N3 -17.6(4)
C16 N4 U1 N3 177.2(5)
C15 N4 U1 N1 -179.5(4)
C16 N4 U1 N1 15.3(7)
C15 N4 U1 N9 142.0(4)
C16 N4 U1 N9 -23.3(5)
C63 N9 U1 O1 6.1(6)
C59 N9 U1 O1 -179.0(5)
C63 N9 U1 O2 -172.0(6)
C59 N9 U1 O2 2.9(5)
C63 N9 U1 N2 -93.6(7)
C59 N9 U1 N2 81.4(6)
C63 N9 U1 N3 113.1(6)
C59 N9 U1 N3 -72.0(6)
C63 N9 U1 N1 -76.8(6)
C59 N9 U1 N1 98.1(5)
C63 N9 U1 N4 85.4(6)
C59 N9 U1 N4 -99.7(5)
C34 N7 U2 O3 87.0(6)
C31 N7 U2 O3 -71.8(4)
C34 N7 U2 O4 -94.3(6)
C31 N7 U2 O4 106.8(4)
C34 N7 U2 N6 -4.4(6)
C31 N7 U2 N6 -163.2(5)
C34 N7 U2 N5 6.2(7)
C31 N7 U2 N5 -152.7(4)
C34 N7 U2 N10 178.4(5)
C31 N7 U2 N10 19.6(6)
C34 N7 U2 N8 175.0(7)
C31 N7 U2 N8 16.1(4)
C40 N6 U2 O3 -94.3(6)
C43 N6 U2 O3 84.7(4)
C40 N6 U2 O4 88.8(6)
C43 N6 U2 O4 -92.1(4)
C40 N6 U2 N7 -5.4(6)
C43 N6 U2 N7 173.6(5)
C40 N6 U2 N5 -178.2(7)
C43 N6 U2 N5 0.9(4)
C40 N6 U2 N10 171.9(5)
C43 N6 U2 N10 -9.1(6)
C40 N6 U2 N8 -6.4(8)
C43 N6 U2 N8 172.7(4)
C44 N5 U2 O3 -95.5(5)
C45 N5 U2 O3 92.8(5)
C44 N5 U2 O4 88.0(4)
C45 N5 U2 O4 -83.7(5)
C44 N5 U2 N7 -13.0(6)
C45 N5 U2 N7 175.3(4)
C44 N5 U2 N6 -2.2(4)
C45 N5 U2 N6 -173.9(5)
C44 N5 U2 N10 171.6(5)
C45 N5 U2 N10 -0.1(5)
C44 N5 U2 N8 -171.8(4)
C45 N5 U2 N8 16.6(7)
C64 N10 U2 O3 20.7(5)
C68 N10 U2 O3 -159.2(5)
C64 N10 U2 O4 -160.4(5)
C68 N10 U2 O4 19.7(5)
C64 N10 U2 N7 -70.1(6)
C68 N10 U2 N7 110.0(5)
C64 N10 U2 N6 114.4(5)
C68 N10 U2 N6 -65.5(6)
C64 N10 U2 N5 104.7(5)
C68 N10 U2 N5 -75.2(5)
C64 N10 U2 N8 -66.8(5)
C68 N10 U2 N8 113.3(5)
C30 N8 U2 O3 76.1(4)
C26 N8 U2 O3 -102.4(5)
C30 N8 U2 O4 -108.0(4)
C26 N8 U2 O4 73.5(5)
C30 N8 U2 N7 -14.0(4)
C26 N8 U2 N7 167.5(5)
C30 N8 U2 N6 -13.1(5)
C26 N8 U2 N6 168.4(4)
C30 N8 U2 N5 151.5(4)
C26 N8 U2 N5 -27.0(7)
C30 N8 U2 N10 168.0(4)
C26 N8 U2 N10 -10.5(5)
C49 C58 C57 C56 -1.2(11)
C45 C58 C57 C56 178.7(7)
C51 C56 C57 C58 -1.4(10)
C55 C56 C57 C58 -178.2(7)
